data_4328500
loop_
_publ_author_name
'Maria A. Lanskikh'
'Nadezhda B. Tamm'
'Lev N. Sidorov'
'Sergey I. Troyanov'

_publ_section_title
;
 Capturing C84 Isomers as Chlorides and Pentafluoroethyl Derivatives:
 C84Cl22 and C84(C2F5)12
;
_journal_name_full 'Inorganic Chemistry'
_journal_page_first 2719
_journal_page_last 2721
_journal_paper_doi 10.1021/ic202210s
_journal_volume 51
_journal_year 2012
_chemical_formula_sum 'C108 F60'
_chemical_formula_weight 2437.08
_chemical_name_systematic
; 
 ? 
;
_space_group_IT_number 4
_symmetry_cell_setting monoclinic
_symmetry_space_group_name_Hall 'P 2yb'
_symmetry_space_group_name_H-M 'P 1 21 1'
_atom_sites_solution_hydrogens none
_atom_sites_solution_primary direct
_atom_sites_solution_secondary difmap
_audit_creation_method SHELXL-97
_cell_angle_alpha 90.00
_cell_angle_beta 110.329(2)
_cell_angle_gamma 90.00
_cell_formula_units_Z 2
_cell_length_a 13.3880(10)
_cell_length_b 23.356(2)
_cell_length_c 13.5460(10)
_cell_measurement_reflns_used 18000
_cell_measurement_temperature 100(2)
_cell_measurement_theta_max 28
_cell_measurement_theta_min 5
_cell_volume 3971.9(5)
_computing_cell_refinement XDS
_computing_data_collection XDS
_computing_data_reduction XDS
_computing_structure_refinement 'SHELXL-97 (Sheldrick, 1997)'
_computing_structure_solution 'SHELXS-97 (Sheldrick, 1990)'
_diffrn_ambient_temperature 100(2)
_diffrn_measured_fraction_theta_full 0.920
_diffrn_measured_fraction_theta_max 0.777
_diffrn_measurement_device_type MAR225
_diffrn_measurement_method CCD
_diffrn_radiation_monochromator Si(111)
_diffrn_radiation_source 'BL 14.2 PSF, BESSY, Berlin, Germany'
_diffrn_radiation_wavelength 0.90500
_diffrn_reflns_av_R_equivalents 0.1819
_diffrn_reflns_av_sigmaI/netI 0.2522
_diffrn_reflns_limit_h_max 16
_diffrn_reflns_limit_h_min -16
_diffrn_reflns_limit_k_max 23
_diffrn_reflns_limit_k_min -27
_diffrn_reflns_limit_l_max 16
_diffrn_reflns_limit_l_min -16
_diffrn_reflns_number 30901
_diffrn_reflns_theta_full 32.60
_diffrn_reflns_theta_max 36.46
_diffrn_reflns_theta_min 2.32
_exptl_absorpt_coefficient_mu 0.218
_exptl_absorpt_correction_type none
_exptl_crystal_colour orange
_exptl_crystal_density_diffrn 2.038
_exptl_crystal_description block
_exptl_crystal_F_000 2376
_exptl_crystal_size_max 0.03
_exptl_crystal_size_mid 0.02
_exptl_crystal_size_min 0.02
_refine_diff_density_max 0.626
_refine_diff_density_min -0.567
_refine_diff_density_rms 0.125
_refine_ls_abs_structure_details 'Flack H D (1983), Acta Cryst. A39, 876-881'
_refine_ls_abs_structure_Flack -0.6(10)
_refine_ls_extinction_method none
_refine_ls_goodness_of_fit_ref 1.129
_refine_ls_matrix_type full
_refine_ls_number_parameters 1513
_refine_ls_number_reflns 13650
_refine_ls_number_restraints 19
_refine_ls_restrained_S_all 1.137
_refine_ls_R_factor_all 0.2202
_refine_ls_R_factor_gt 0.1034
_refine_ls_shift/su_max 0.013
_refine_ls_shift/su_mean 0.001
_refine_ls_structure_factor_coef Fsqd
_refine_ls_weighting_details 'calc w=1/[\s^2^(Fo^2^)+(0.0900P)^2^+2.0000P] where P=(Fo^2^+2Fc^2^)/3'
_refine_ls_weighting_scheme calc
_refine_ls_wR_factor_gt 0.2190
_refine_ls_wR_factor_ref 0.2521
_reflns_number_gt 6941
_reflns_number_total 13650
_reflns_threshold_expression >2sigma(I)
_cod_data_source_file ic202210s_si_002.cif
_cod_data_source_block mf5131c
_cod_database_code 4328500

loop_
_symmetry_equiv_pos_as_xyz
'x, y, z'
'-x, y+1/2, -z'

loop_
_atom_site_label
_atom_site_type_symbol
_atom_site_fract_x
_atom_site_fract_y
_atom_site_fract_z
_atom_site_U_iso_or_equiv
_atom_site_adp_type
_atom_site_occupancy
_atom_site_symmetry_multiplicity
_atom_site_calc_flag
_atom_site_refinement_flags
F1 F 0.8809(6) 0.7109(4) 0.5907(7) 0.069(2) Uani 1 1 d .
F2 F 0.8801(6) 0.6729(4) 0.4468(7) 0.064(2) Uani 1 1 d .
F3 F 0.8887(5) 0.7644(3) 0.4656(6) 0.054(2) Uani 1 1 d .
F4 F 1.0733(6) 0.7604(3) 0.6198(6) 0.058(2) Uani 1 1 d .
F5 F 1.0750(6) 0.7208(4) 0.4754(6) 0.057(2) Uani 1 1 d .
F6 F 0.7127(6) 0.4714(4) 0.5761(7) 0.070(2) Uani 1 1 d .
F7 F 0.7405(5) 0.3941(4) 0.6668(7) 0.060(2) Uani 1 1 d .
F8 F 0.6458(6) 0.3926(4) 0.5023(6) 0.070(2) Uani 1 1 d .
F9 F 0.8026(5) 0.4360(3) 0.4498(5) 0.0527(19) Uani 1 1 d .
F10 F 0.8348(5) 0.3520(3) 0.5180(6) 0.0527(19) Uani 1 1 d .
F11 F 0.8383(7) 0.3407(4) 0.8763(7) 0.066(2) Uani 1 1 d .
F12 F 0.8149(6) 0.2509(4) 0.8317(7) 0.068(2) Uani 1 1 d .
F13 F 0.9558(6) 0.2774(4) 0.9594(6) 0.067(2) Uani 1 1 d .
F14 F 1.0006(5) 0.2520(3) 0.7875(6) 0.0516(18) Uani 1 1 d .
F15 F 0.8740(5) 0.3065(3) 0.6916(5) 0.0507(19) Uani 1 1 d .
F16 F 1.4446(6) 0.3139(4) 1.2383(6) 0.067(2) Uani 1 1 d .
F17 F 1.3047(6) 0.3282(4) 1.2836(6) 0.073(2) Uani 1 1 d .
F18 F 1.4605(6) 0.3305(4) 1.4010(6) 0.068(2) Uani 1 1 d .
F19 F 1.5181(6) 0.4229(4) 1.3185(6) 0.073(3) Uani 1 1 d .
F20 F 1.3665(7) 0.4351(4) 1.3471(6) 0.073(2) Uani 1 1 d .
F21 F 1.6783(7) 0.5134(4) 1.2961(7) 0.075(3) Uani 1 1 d .
F22 F 1.6883(6) 0.5827(4) 1.4080(6) 0.068(2) Uani 1 1 d .
F23 F 1.6682(6) 0.6008(4) 1.2465(6) 0.072(3) Uani 1 1 d .
F24 F 1.4983(6) 0.5283(4) 1.3463(5) 0.061(2) Uani 1 1 d .
F25 F 1.4888(6) 0.6178(4) 1.3005(6) 0.068(2) Uani 1 1 d .
F26 F 1.1505(6) 0.7984(4) 0.8523(8) 0.071(2) Uani 1 1 d .
F27 F 1.2988(8) 0.7943(4) 0.9797(7) 0.078(3) Uani 1 1 d .
F28 F 1.2735(6) 0.8596(4) 0.8650(6) 0.061(2) Uani 1 1 d .
F29 F 1.4074(6) 0.7755(3) 0.8475(7) 0.058(2) Uani 1 1 d .
F30 F 1.2637(7) 0.7868(4) 0.7154(6) 0.066(2) Uani 1 1 d .
F31 F 1.2171(6) 0.6790(3) 0.3776(6) 0.0546(19) Uani 1 1 d .
F32 F 1.2805(7) 0.5987(4) 0.3417(6) 0.071(2) Uani 1 1 d .
F33 F 1.1443(7) 0.6382(4) 0.2250(5) 0.064(2) Uani 1 1 d .
F34 F 1.0277(6) 0.6295(4) 0.3525(6) 0.065(2) Uani 1 1 d .
F35 F 1.0826(7) 0.5513(4) 0.3030(6) 0.071(2) Uani 1 1 d .
F36 F 1.1350(7) 0.4362(4) 0.2885(6) 0.062(2) Uani 1 1 d .
F37 F 1.1280(6) 0.3553(3) 0.3662(6) 0.0562(19) Uani 1 1 d .
F38 F 1.0038(7) 0.3784(4) 0.2243(5) 0.063(2) Uani 1 1 d .
F39 F 0.9470(5) 0.4687(3) 0.3178(5) 0.0524(19) Uani 1 1 d .
F40 F 0.9436(5) 0.3856(3) 0.3885(5) 0.0513(18) Uani 1 1 d .
F41 F 1.2540(6) 0.1491(4) 0.9335(7) 0.061(2) Uani 1 1 d .
F42 F 1.3209(6) 0.2188(4) 1.0354(6) 0.065(2) Uani 1 1 d .
F43 F 1.1499(5) 0.2111(4) 0.9619(6) 0.059(2) Uani 1 1 d .
F44 F 1.3456(5) 0.2205(3) 0.8475(6) 0.0569(19) Uani 1 1 d .
F45 F 1.1743(5) 0.2178(3) 0.7668(5) 0.0513(18) Uani 1 1 d .
F46 F 1.5425(6) 0.2502(4) 0.7955(7) 0.080(3) Uani 1 1 d .
F47 F 1.5236(7) 0.2328(3) 0.6331(7) 0.068(2) Uani 1 1 d .
F48 F 1.5798(6) 0.3129(4) 0.7039(8) 0.074(3) Uani 1 1 d .
F49 F 1.3352(6) 0.2484(3) 0.6626(6) 0.0510(18) Uani 1 1 d .
F50 F 1.3737(6) 0.3088(3) 0.5626(6) 0.0553(19) Uani 1 1 d .
F51 F 1.8349(7) 0.5532(5) 1.0195(9) 0.094(4) Uani 1 1 d .
F52 F 1.7766(6) 0.5009(6) 1.1153(6) 0.091(3) Uani 1 1 d U
F53 F 1.9009(5) 0.4711(4) 1.0603(6) 0.066(2) Uani 1 1 d .
F54 F 1.7322(6) 0.4182(4) 0.9470(7) 0.062(2) Uani 1 1 d .
F55 F 1.7611(6) 0.4869(4) 0.8552(6) 0.069(2) Uani 1 1 d .
F56 F 1.7173(7) 0.6604(4) 0.6341(8) 0.080(3) Uani 1 1 d .
F57 F 1.5642(12) 0.6877(7) 0.6230(15) 0.143(5) Uani 1 1 d U
F58 F 1.6762(13) 0.6746(7) 0.7607(13) 0.134(4) Uani 1 1 d U
F59 F 1.6969(6) 0.5620(4) 0.7201(8) 0.074(3) Uani 1 1 d .
F60 F 1.5685(7) 0.5792(5) 0.5724(6) 0.077(3) Uani 1 1 d .
C1 C 0.9900(9) 0.5352(5) 0.8409(9) 0.036(3) Uani 1 1 d .
C2 C 1.0353(9) 0.4961(6) 0.9319(8) 0.041(3) Uani 1 1 d .
C3 C 1.1185(8) 0.5180(5) 1.0257(9) 0.037(3) Uani 1 1 d .
C4 C 1.1624(9) 0.5731(5) 1.0279(9) 0.037(3) Uani 1 1 d .
C5 C 1.1193(9) 0.6140(6) 0.9345(11) 0.048(3) Uani 1 1 d .
C6 C 1.0304(9) 0.5903(6) 0.8401(9) 0.040(3) Uani 1 1 d .
C7 C 1.0216(10) 0.6200(5) 0.7475(10) 0.044(3) Uani 1 1 d .
C8 C 0.9838(8) 0.5870(6) 0.6496(9) 0.038(3) Uani 1 1 d .
C9 C 0.9462(8) 0.5320(5) 0.6461(10) 0.038(3) Uani 1 1 d .
C10 C 0.9381(8) 0.5066(5) 0.7405(9) 0.031(3) Uani 1 1 d .
C11 C 0.9364(8) 0.4439(6) 0.7309(9) 0.037(3) Uani 1 1 d .
C12 C 0.9755(8) 0.4114(5) 0.8108(9) 0.029(2) Uani 1 1 d .
C13 C 1.0213(9) 0.4379(5) 0.9146(9) 0.037(3) Uani 1 1 d .
C14 C 1.0914(9) 0.3986(6) 0.9822(10) 0.041(3) Uani 1 1 d .
C15 C 1.1743(9) 0.4161(5) 1.0710(9) 0.038(3) Uani 1 1 d .
C16 C 1.1840(8) 0.4754(5) 1.0952(8) 0.032(3) Uani 1 1 d .
C17 C 1.2946(9) 0.4861(6) 1.1537(8) 0.040(3) Uani 1 1 d .
C18 C 1.3317(9) 0.5403(5) 1.1528(7) 0.031(3) Uani 1 1 d .
C19 C 1.2677(9) 0.5843(5) 1.0922(9) 0.037(3) Uani 1 1 d .
C20 C 1.3366(9) 0.6228(6) 1.0689(9) 0.042(3) Uani 1 1 d .
C21 C 1.2960(8) 0.6602(5) 0.9824(8) 0.029(2) Uani 1 1 d .
C22 C 1.1824(10) 0.6564(6) 0.9208(10) 0.047(3) Uani 1 1 d .
C23 C 1.1716(9) 0.6816(5) 0.8199(9) 0.036(3) Uani 1 1 d .
C24 C 1.0907(9) 0.6601(5) 0.7337(8) 0.032(3) Uani 1 1 d .
C25 C 1.0960(8) 0.6584(6) 0.6241(9) 0.040(3) Uani 1 1 d .
C26 C 1.0370(11) 0.6031(6) 0.5817(9) 0.047(3) Uani 1 1 d .
C27 C 1.0653(9) 0.5601(5) 0.5233(8) 0.031(3) Uani 1 1 d .
C28 C 1.0274(9) 0.5040(5) 0.5255(8) 0.037(3) Uani 1 1 d .
C29 C 0.9621(8) 0.4904(5) 0.5845(8) 0.031(3) Uani 1 1 d .
C30 C 0.9395(8) 0.4306(6) 0.6173(10) 0.046(3) Uani 1 1 d .
C31 C 1.0385(9) 0.3914(5) 0.6357(9) 0.036(3) Uani 1 1 d .
C32 C 1.0862(8) 0.3573(4) 0.7311(8) 0.027(2) Uani 1 1 d U
C33 C 1.0222(9) 0.3532(6) 0.8078(8) 0.038(3) Uani 1 1 d .
C34 C 1.1067(8) 0.3495(5) 0.9209(8) 0.031(3) Uani 1 1 d .
C35 C 1.2053(9) 0.3273(5) 0.9422(8) 0.036(3) Uani 1 1 d .
C36 C 1.2917(8) 0.3520(6) 1.0352(8) 0.038(3) Uani 1 1 d .
C37 C 1.2720(8) 0.3880(6) 1.0995(9) 0.038(3) Uani 1 1 d .
C38 C 1.3570(9) 0.4300(5) 1.1646(9) 0.042(3) Uani 1 1 d .
C39 C 1.4445(9) 0.4404(6) 1.1145(8) 0.042(3) Uani 1 1 d .
C40 C 1.4858(9) 0.4963(6) 1.1185(9) 0.044(3) Uani 1 1 d .
C41 C 1.4488(8) 0.5473(5) 1.1642(9) 0.037(3) Uani 1 1 d .
C42 C 1.4401(9) 0.6017(5) 1.0929(9) 0.039(3) Uani 1 1 d .
C43 C 1.4937(10) 0.6103(7) 1.0238(11) 0.052(4) Uani 1 1 d .
C44 C 1.4522(8) 0.6493(5) 0.9368(8) 0.035(3) Uani 1 1 d .
C45 C 1.3562(10) 0.6767(5) 0.9225(8) 0.039(3) Uani 1 1 d .
C46 C 1.2781(9) 0.7020(5) 0.8159(9) 0.033(3) Uani 1 1 d .
C47 C 1.2974(9) 0.6719(5) 0.7219(9) 0.039(3) Uani 1 1 d .
C48 C 1.2154(9) 0.6544(5) 0.6319(9) 0.039(3) Uani 1 1 d .
C49 C 1.2377(8) 0.6151(5) 0.5624(9) 0.033(3) Uani 1 1 d .
C50 C 1.1565(10) 0.5733(5) 0.4821(8) 0.036(3) Uani 1 1 d .
C51 C 1.2262(9) 0.5223(5) 0.4988(8) 0.037(3) Uani 1 1 d .
C52 C 1.1894(9) 0.4659(5) 0.5007(8) 0.035(3) Uani 1 1 d .
C53 C 1.0790(8) 0.4509(5) 0.4905(9) 0.037(3) Uani 1 1 d .
C54 C 1.0981(8) 0.4034(5) 0.5728(8) 0.036(3) Uani 1 1 d .
C55 C 1.2031(8) 0.3824(5) 0.6039(7) 0.032(3) Uani 1 1 d .
C56 C 1.2495(8) 0.3530(5) 0.6899(9) 0.035(3) Uani 1 1 d .
C57 C 1.1889(8) 0.3355(5) 0.7550(7) 0.028(2) Uani 1 1 d .
C58 C 1.2468(7) 0.3055(6) 0.8638(8) 0.039(3) Uani 1 1 d .
C59 C 1.3637(8) 0.3273(5) 0.9059(9) 0.033(3) Uani 1 1 d .
C60 C 1.3817(8) 0.3540(6) 1.0042(9) 0.044(3) Uani 1 1 d .
C61 C 1.4587(9) 0.4003(6) 1.0451(8) 0.039(3) Uani 1 1 d .
C62 C 1.5207(8) 0.4142(5) 0.9778(8) 0.030(3) Uani 1 1 d .
C63 C 1.5688(9) 0.4674(5) 0.9901(9) 0.039(3) Uani 1 1 d .
C64 C 1.5489(9) 0.5078(6) 1.0555(9) 0.047(3) Uani 1 1 d .
C65 C 1.5630(8) 0.5674(6) 1.0136(9) 0.041(3) Uani 1 1 d .
C66 C 1.5891(9) 0.5591(6) 0.9223(10) 0.042(3) Uani 1 1 d .
C67 C 1.5468(10) 0.5951(6) 0.8393(10) 0.045(3) Uani 1 1 d .
C68 C 1.4807(9) 0.6395(5) 0.8453(9) 0.036(3) Uani 1 1 d .
C69 C 1.4000(10) 0.6494(5) 0.7423(8) 0.038(3) Uani 1 1 d .
C70 C 1.4219(9) 0.6128(5) 0.6721(9) 0.036(3) Uani 1 1 d .
C71 C 1.3382(8) 0.5943(5) 0.5874(8) 0.033(3) Uani 1 1 d .
C72 C 1.3370(8) 0.5350(5) 0.5559(9) 0.034(3) Uani 1 1 d .
C73 C 1.4084(9) 0.4931(5) 0.6225(8) 0.033(3) Uani 1 1 d .
C74 C 1.3711(9) 0.4377(5) 0.6190(9) 0.032(3) Uani 1 1 d .
C75 C 1.2628(8) 0.4251(5) 0.5577(8) 0.031(2) Uani 1 1 d .
C76 C 1.4216(8) 0.3991(5) 0.7011(8) 0.035(3) Uani 1 1 d .
C77 C 1.3743(7) 0.3435(5) 0.7254(8) 0.031(3) Uani 1 1 d .
C78 C 1.4192(9) 0.3430(5) 0.8440(8) 0.033(3) Uani 1 1 d .
C79 C 1.4987(10) 0.3869(6) 0.8787(9) 0.044(3) Uani 1 1 d .
C80 C 1.5014(8) 0.4204(5) 0.7902(8) 0.031(3) Uani 1 1 d .
C81 C 1.5391(9) 0.4753(6) 0.7985(8) 0.039(3) Uani 1 1 d .
C82 C 1.6092(9) 0.4938(5) 0.9090(9) 0.038(3) Uani 1 1 d .
C83 C 1.4949(10) 0.5134(5) 0.7097(9) 0.039(3) Uani 1 1 d .
C84 C 1.5220(8) 0.5783(5) 0.7247(9) 0.031(3) Uani 1 1 d .
C85 C 1.0436(9) 0.7131(6) 0.5543(9) 0.045(3) Uani 1 1 d .
C86 C 0.9188(10) 0.7150(7) 0.5122(11) 0.049(3) Uani 1 1 d .
C87 C 0.8290(9) 0.4060(5) 0.5394(9) 0.036(3) Uani 1 1 d .
C88 C 0.7284(10) 0.4133(7) 0.5704(10) 0.052(4) Uani 1 1 d .
C89 C 0.9496(10) 0.3014(6) 0.7861(10) 0.047(3) Uani 1 1 d .
C90 C 0.8884(10) 0.2923(6) 0.8658(10) 0.046(3) Uani 1 1 d .
C91 C 1.4104(8) 0.4081(6) 1.2838(9) 0.039(3) Uani 1 1 d .
C92 C 1.4049(11) 0.3429(8) 1.3019(11) 0.064(4) Uani 1 1 d .
C93 C 1.5186(10) 0.5672(7) 1.2817(10) 0.051(4) Uani 1 1 d .
C94 C 1.6416(10) 0.5658(7) 1.3081(10) 0.052(4) Uani 1 1 d .
C95 C 1.2988(9) 0.7658(6) 0.8139(9) 0.045(3) Uani 1 1 d .
C96 C 1.2552(9) 0.8049(5) 0.8777(9) 0.039(3) Uani 1 1 d .
C97 C 1.1120(9) 0.5947(6) 0.3676(9) 0.042(3) Uani 1 1 d .
C98 C 1.1882(11) 0.6280(6) 0.3255(10) 0.053(4) Uani 1 1 d .
C99 C 1.0059(10) 0.4264(6) 0.3781(9) 0.042(3) Uani 1 1 d .
C100 C 1.0692(12) 0.3969(7) 0.3101(10) 0.056(4) Uani 1 1 d .
C101 C 1.2495(8) 0.2391(5) 0.8527(9) 0.037(3) Uani 1 1 d .
C102 C 1.2429(11) 0.2049(6) 0.9467(11) 0.051(3) Uani 1 1 d .
C103 C 1.3960(9) 0.2938(6) 0.6623(9) 0.040(3) Uani 1 1 d .
C104 C 1.5114(10) 0.2726(5) 0.6988(9) 0.042(3) Uani 1 1 d .
C105 C 1.7277(8) 0.4780(6) 0.9354(8) 0.037(3) Uani 1 1 d .
C106 C 1.8105(10) 0.4981(6) 1.0342(11) 0.044(3) Uani 1 1 d .
C107 C 1.6067(10) 0.5920(6) 0.6743(11) 0.049(3) Uani 1 1 d .
C108 C 1.6440(13) 0.6555(7) 0.6754(12) 0.060(4) Uani 1 1 d .

loop_
_atom_site_aniso_label
_atom_site_aniso_U_11
_atom_site_aniso_U_22
_atom_site_aniso_U_33
_atom_site_aniso_U_23
_atom_site_aniso_U_13
_atom_site_aniso_U_12
F1 0.050(4) 0.071(6) 0.087(6) 0.026(5) 0.024(4) 0.013(4)
F2 0.054(5) 0.042(6) 0.074(5) 0.012(4) -0.006(4) 0.000(4)
F3 0.044(4) 0.054(6) 0.056(4) 0.018(4) 0.007(3) 0.012(3)
F4 0.057(4) 0.041(5) 0.062(5) -0.011(4) 0.001(4) -0.014(3)
F5 0.067(4) 0.052(5) 0.053(4) 0.027(4) 0.022(4) 0.017(4)
F6 0.046(4) 0.066(7) 0.097(6) 0.027(5) 0.024(4) 0.014(4)
F7 0.046(4) 0.058(6) 0.080(5) -0.006(4) 0.026(4) -0.014(4)
F8 0.054(5) 0.066(6) 0.067(5) 0.004(4) -0.008(4) -0.010(4)
F9 0.046(4) 0.063(5) 0.040(4) 0.003(3) 0.004(3) -0.010(3)
F10 0.048(4) 0.037(5) 0.062(5) -0.008(3) 0.004(3) -0.004(3)
F11 0.079(5) 0.049(6) 0.093(6) 0.000(4) 0.057(5) 0.005(4)
F12 0.063(5) 0.053(6) 0.098(6) -0.007(5) 0.039(4) -0.017(4)
F13 0.063(5) 0.081(7) 0.060(5) 0.013(4) 0.027(4) -0.015(4)
F14 0.041(4) 0.044(5) 0.071(5) -0.001(4) 0.022(3) 0.007(3)
F15 0.043(4) 0.046(5) 0.053(4) 0.004(3) 0.005(3) -0.009(3)
F16 0.061(5) 0.092(7) 0.045(4) 0.009(4) 0.017(4) 0.021(4)
F17 0.061(5) 0.094(7) 0.062(5) 0.001(5) 0.019(4) -0.019(5)
F18 0.057(4) 0.075(6) 0.061(5) 0.016(4) 0.007(4) -0.013(4)
F19 0.039(4) 0.109(8) 0.054(5) 0.025(5) -0.005(3) -0.017(4)
F20 0.096(6) 0.079(7) 0.042(4) 0.006(4) 0.023(4) 0.000(5)
F21 0.065(5) 0.066(7) 0.075(6) -0.008(4) -0.001(4) 0.006(4)
F22 0.062(5) 0.090(7) 0.038(4) -0.007(4) 0.000(3) -0.022(4)
F23 0.048(4) 0.099(7) 0.056(5) 0.018(5) 0.000(4) -0.012(4)
F24 0.078(5) 0.061(6) 0.038(4) 0.004(3) 0.011(4) -0.030(4)
F25 0.065(5) 0.080(7) 0.055(5) -0.038(4) 0.015(4) -0.010(4)
F26 0.062(5) 0.036(5) 0.123(8) -0.012(5) 0.042(5) -0.003(4)
F27 0.117(7) 0.040(6) 0.081(7) -0.011(4) 0.042(5) 0.002(5)
F28 0.054(4) 0.050(6) 0.067(5) -0.018(4) 0.008(4) -0.009(4)
F29 0.047(4) 0.038(5) 0.094(6) -0.008(4) 0.029(4) -0.011(3)
F30 0.078(5) 0.048(6) 0.061(5) -0.001(4) 0.009(4) -0.012(4)
F31 0.085(5) 0.031(5) 0.060(5) -0.005(4) 0.040(4) -0.008(4)
F32 0.085(6) 0.067(6) 0.068(5) 0.017(4) 0.037(4) 0.027(5)
F33 0.102(6) 0.054(6) 0.038(4) 0.016(3) 0.026(4) 0.014(4)
F34 0.071(5) 0.064(6) 0.058(5) 0.016(4) 0.022(4) 0.022(4)
F35 0.088(6) 0.062(6) 0.044(4) 0.002(4) 0.000(4) 0.003(4)
F36 0.085(6) 0.056(6) 0.050(4) -0.002(4) 0.029(4) -0.015(4)
F37 0.080(5) 0.044(5) 0.047(4) -0.008(3) 0.025(4) 0.004(4)
F38 0.087(6) 0.058(6) 0.033(4) -0.018(3) 0.006(4) -0.010(4)
F39 0.052(4) 0.052(5) 0.036(4) 0.004(3) -0.006(3) 0.003(4)
F40 0.054(4) 0.049(5) 0.042(4) 0.003(3) 0.006(3) -0.010(4)
F41 0.066(5) 0.037(6) 0.084(6) 0.016(4) 0.031(4) 0.010(4)
F42 0.073(5) 0.066(6) 0.045(4) 0.023(4) 0.006(4) 0.005(4)
F43 0.047(4) 0.064(6) 0.074(5) 0.026(4) 0.030(4) 0.009(4)
F44 0.051(4) 0.044(5) 0.077(5) 0.007(4) 0.025(4) 0.007(4)
F45 0.057(4) 0.035(5) 0.053(4) 0.003(3) 0.007(3) 0.008(3)
F46 0.061(5) 0.087(7) 0.080(6) -0.014(5) 0.008(4) 0.036(5)
F47 0.082(5) 0.041(6) 0.098(6) -0.004(4) 0.051(5) 0.012(4)
F48 0.054(5) 0.048(6) 0.131(8) -0.012(5) 0.047(5) -0.006(4)
F49 0.062(4) 0.028(4) 0.061(4) -0.015(3) 0.018(3) -0.007(3)
F50 0.077(5) 0.044(5) 0.048(4) 0.001(3) 0.026(4) 0.009(4)
F51 0.052(5) 0.079(9) 0.129(9) -0.032(6) 0.004(5) 0.015(5)
F52 0.045(4) 0.177(10) 0.048(5) -0.031(5) 0.010(4) 0.004(5)
F53 0.038(4) 0.087(7) 0.066(5) 0.001(4) 0.010(3) 0.003(4)
F54 0.050(4) 0.044(6) 0.102(6) 0.004(4) 0.036(4) 0.010(3)
F55 0.043(4) 0.101(8) 0.063(5) 0.015(5) 0.018(4) 0.006(4)
F56 0.082(6) 0.067(7) 0.115(8) -0.004(5) 0.066(6) -0.018(5)
F57 0.133(8) 0.116(9) 0.206(11) 0.053(8) 0.092(8) -0.014(7)
F58 0.164(8) 0.128(8) 0.137(7) -0.039(6) 0.088(6) -0.058(6)
F59 0.054(5) 0.075(7) 0.105(7) 0.035(5) 0.042(5) 0.023(4)
F60 0.091(6) 0.103(8) 0.051(5) -0.021(4) 0.041(4) -0.040(5)
C1 0.047(6) 0.015(7) 0.046(7) 0.010(5) 0.014(5) 0.010(5)
C2 0.049(7) 0.052(10) 0.025(6) 0.013(5) 0.016(5) 0.008(6)
C3 0.036(6) 0.029(8) 0.051(7) 0.000(5) 0.023(5) -0.001(5)
C4 0.050(7) 0.029(8) 0.039(6) -0.008(5) 0.022(5) -0.008(5)
C5 0.036(6) 0.050(10) 0.064(8) 0.013(6) 0.026(6) 0.007(6)
C6 0.047(7) 0.037(9) 0.040(6) 0.002(5) 0.020(5) 0.012(6)
C7 0.053(7) 0.017(8) 0.055(8) 0.008(5) 0.010(6) 0.011(6)
C8 0.028(6) 0.038(9) 0.047(7) -0.002(5) 0.012(5) 0.001(5)
C9 0.029(6) 0.029(8) 0.048(7) 0.017(6) 0.002(5) 0.009(5)
C10 0.028(5) 0.027(8) 0.040(6) 0.004(5) 0.015(5) 0.008(5)
C11 0.028(5) 0.045(9) 0.038(6) -0.002(6) 0.011(5) -0.002(5)
C12 0.031(5) 0.009(6) 0.048(7) -0.001(5) 0.015(5) 0.007(4)
C13 0.040(6) 0.025(8) 0.047(7) 0.005(5) 0.019(5) 0.010(5)
C14 0.032(6) 0.040(9) 0.051(7) 0.007(6) 0.014(5) -0.010(5)
C15 0.051(7) 0.030(8) 0.041(6) 0.001(5) 0.027(6) -0.001(5)
C16 0.038(6) 0.038(8) 0.023(5) -0.001(5) 0.016(4) 0.007(5)
C17 0.048(7) 0.043(9) 0.023(5) -0.008(5) 0.006(5) -0.001(6)
C18 0.053(6) 0.023(7) 0.016(5) -0.010(4) 0.011(4) -0.014(5)
C19 0.045(7) 0.028(8) 0.042(6) -0.009(5) 0.022(5) 0.000(5)
C20 0.050(7) 0.044(9) 0.042(7) -0.001(6) 0.028(6) -0.001(6)
C21 0.038(6) 0.022(7) 0.029(6) -0.010(5) 0.013(5) 0.002(5)
C22 0.057(8) 0.025(8) 0.054(8) -0.015(6) 0.014(6) -0.005(6)
C23 0.043(6) 0.027(8) 0.045(7) -0.015(5) 0.023(5) -0.009(5)
C24 0.053(7) 0.007(6) 0.035(6) -0.001(4) 0.013(5) 0.008(5)
C25 0.027(6) 0.043(9) 0.048(7) -0.010(6) 0.014(5) 0.004(5)
C26 0.073(8) 0.034(9) 0.024(6) 0.021(5) 0.002(6) -0.002(6)
C27 0.052(6) 0.014(7) 0.023(5) 0.001(4) 0.006(5) 0.001(5)
C28 0.052(7) 0.013(7) 0.028(6) 0.006(4) -0.007(5) 0.001(5)
C29 0.025(5) 0.032(8) 0.033(6) 0.008(5) 0.007(4) 0.005(5)
C30 0.022(6) 0.048(9) 0.052(7) 0.003(6) -0.006(5) 0.009(5)
C31 0.045(6) 0.031(8) 0.036(6) -0.008(5) 0.018(5) 0.002(5)
C32 0.034(5) 0.004(6) 0.045(6) 0.004(4) 0.017(4) -0.003(4)
C33 0.036(6) 0.050(9) 0.027(6) -0.005(5) 0.009(4) -0.012(5)
C34 0.039(6) 0.027(7) 0.029(5) 0.009(5) 0.017(4) 0.003(5)
C35 0.043(6) 0.034(8) 0.029(6) 0.004(5) 0.009(5) 0.003(5)
C36 0.030(6) 0.049(9) 0.032(6) 0.010(5) 0.007(5) 0.011(5)
C37 0.026(6) 0.041(8) 0.045(7) 0.014(6) 0.010(5) -0.002(5)
C38 0.051(7) 0.017(7) 0.042(7) 0.007(5) -0.006(5) 0.001(5)
C39 0.041(6) 0.060(10) 0.020(6) 0.001(5) 0.004(5) 0.002(6)
C40 0.043(7) 0.049(10) 0.033(6) 0.011(5) 0.002(5) 0.012(6)
C41 0.036(6) 0.026(8) 0.044(7) 0.005(5) 0.009(5) -0.003(5)
C42 0.042(6) 0.037(8) 0.042(6) -0.009(5) 0.021(5) -0.016(5)
C43 0.037(7) 0.057(10) 0.056(8) -0.010(7) 0.008(6) -0.006(6)
C44 0.025(5) 0.034(8) 0.037(6) 0.003(5) 0.001(5) -0.013(5)
C45 0.050(7) 0.037(8) 0.029(6) -0.021(5) 0.014(5) -0.011(6)
C46 0.042(6) 0.013(7) 0.046(6) -0.001(5) 0.018(5) -0.001(5)
C47 0.035(6) 0.038(8) 0.045(7) 0.012(5) 0.015(5) 0.002(5)
C48 0.051(7) 0.018(7) 0.048(7) 0.012(5) 0.018(6) -0.001(5)
C49 0.031(6) 0.028(7) 0.038(6) 0.014(5) 0.011(5) 0.003(5)
C50 0.070(8) 0.012(7) 0.028(6) 0.004(4) 0.018(5) 0.007(5)
C51 0.053(7) 0.040(8) 0.021(5) -0.005(5) 0.019(5) -0.018(6)
C52 0.048(6) 0.029(8) 0.026(5) -0.004(5) 0.011(5) 0.005(5)
C53 0.035(6) 0.038(8) 0.037(6) 0.011(5) 0.012(5) 0.002(5)
C54 0.037(6) 0.030(8) 0.030(6) -0.004(5) -0.004(5) 0.010(5)
C55 0.030(6) 0.039(8) 0.022(5) -0.011(5) 0.001(4) 0.001(5)
C56 0.029(5) 0.030(8) 0.046(7) -0.001(5) 0.014(5) 0.008(5)
C57 0.029(5) 0.025(7) 0.020(5) -0.005(4) -0.003(4) -0.005(5)
C58 0.016(5) 0.057(9) 0.030(6) 0.017(5) -0.009(4) 0.006(5)
C59 0.039(6) 0.013(7) 0.046(7) 0.012(5) 0.011(5) 0.003(5)
C60 0.019(5) 0.059(9) 0.046(7) -0.004(6) 0.001(5) -0.007(5)
C61 0.044(6) 0.045(9) 0.021(5) 0.020(5) 0.004(5) 0.017(6)
C62 0.037(6) 0.016(7) 0.031(6) 0.011(4) 0.003(4) 0.010(5)
C63 0.043(6) 0.022(8) 0.045(7) -0.007(5) 0.009(5) 0.004(5)
C64 0.031(6) 0.063(10) 0.039(7) -0.013(6) 0.003(5) -0.023(6)
C65 0.024(5) 0.060(10) 0.032(6) 0.004(6) 0.002(5) 0.000(5)
C66 0.031(6) 0.049(9) 0.046(7) -0.008(6) 0.014(5) -0.014(5)
C67 0.047(7) 0.050(9) 0.052(7) 0.002(6) 0.036(6) 0.000(6)
C68 0.044(6) 0.023(8) 0.034(6) 0.005(5) 0.007(5) -0.005(5)
C69 0.057(7) 0.026(8) 0.026(6) -0.008(5) 0.008(5) -0.015(5)
C70 0.048(7) 0.021(7) 0.039(6) -0.001(5) 0.014(5) -0.004(5)
C71 0.042(6) 0.019(7) 0.037(6) 0.011(5) 0.013(5) -0.002(5)
C72 0.039(6) 0.028(8) 0.040(6) 0.004(5) 0.019(5) -0.006(5)
C73 0.042(6) 0.026(7) 0.034(6) -0.005(5) 0.016(5) 0.004(5)
C74 0.041(6) 0.007(7) 0.044(6) -0.012(5) 0.009(5) -0.004(5)
C75 0.043(6) 0.021(7) 0.029(5) 0.002(5) 0.012(5) 0.005(5)
C76 0.032(5) 0.042(8) 0.030(6) -0.001(5) 0.009(5) 0.004(5)
C77 0.025(5) 0.033(8) 0.031(6) 0.001(5) 0.005(4) 0.013(5)
C78 0.044(6) 0.035(8) 0.018(5) 0.003(5) 0.007(4) -0.002(5)
C79 0.054(7) 0.041(9) 0.042(7) 0.002(6) 0.024(6) 0.019(6)
C80 0.035(6) 0.027(7) 0.038(6) -0.008(5) 0.022(5) 0.000(5)
C81 0.041(6) 0.055(10) 0.023(5) 0.001(5) 0.016(5) -0.004(6)
C82 0.040(6) 0.037(8) 0.044(7) -0.008(5) 0.025(5) 0.002(5)
C83 0.055(7) 0.028(8) 0.039(7) -0.005(5) 0.021(6) 0.006(5)
C84 0.045(6) 0.013(7) 0.050(7) -0.004(5) 0.035(5) -0.001(5)
C85 0.046(7) 0.048(9) 0.046(7) 0.005(6) 0.023(6) -0.010(6)
C86 0.043(7) 0.045(10) 0.064(8) 0.022(8) 0.025(6) 0.015(7)
C87 0.046(7) 0.015(8) 0.043(7) -0.006(5) 0.009(5) -0.003(5)
C88 0.041(7) 0.067(12) 0.037(7) 0.022(6) -0.001(6) -0.007(7)
C89 0.042(7) 0.049(10) 0.040(7) -0.005(6) 0.001(6) 0.000(6)
C90 0.057(8) 0.026(8) 0.054(8) 0.015(6) 0.019(6) 0.000(6)
C91 0.029(6) 0.057(10) 0.032(6) 0.000(5) 0.012(5) 0.005(5)
C92 0.044(8) 0.082(13) 0.051(9) 0.024(8) -0.003(7) -0.003(7)
C93 0.049(7) 0.068(12) 0.042(7) -0.020(7) 0.025(6) -0.014(7)
C94 0.045(7) 0.065(11) 0.040(7) 0.009(7) 0.007(6) 0.003(7)
C95 0.045(7) 0.045(9) 0.033(7) -0.001(6) 0.000(5) 0.003(6)
C96 0.051(7) 0.018(8) 0.039(7) -0.004(5) 0.006(5) -0.007(5)
C97 0.043(7) 0.042(9) 0.038(6) -0.013(6) 0.011(5) -0.001(6)
C98 0.076(9) 0.045(10) 0.054(8) 0.017(7) 0.043(7) 0.028(7)
C99 0.055(7) 0.034(8) 0.039(6) 0.013(6) 0.018(6) -0.013(6)
C100 0.077(9) 0.049(10) 0.040(8) 0.010(7) 0.017(7) 0.003(8)
C101 0.025(6) 0.044(9) 0.036(6) -0.003(5) 0.003(5) 0.002(5)
C102 0.059(8) 0.033(10) 0.063(9) 0.000(6) 0.025(7) 0.011(6)
C103 0.042(6) 0.037(9) 0.041(7) 0.003(5) 0.013(5) 0.002(6)
C104 0.058(8) 0.018(8) 0.042(7) -0.012(5) 0.007(6) 0.004(6)
C105 0.033(6) 0.046(9) 0.035(6) 0.028(5) 0.017(5) 0.005(5)
C106 0.046(7) 0.022(8) 0.071(9) -0.004(6) 0.030(6) 0.016(6)
C107 0.052(7) 0.040(9) 0.075(9) -0.009(7) 0.046(7) 0.005(6)
C108 0.084(11) 0.056(11) 0.048(8) -0.008(7) 0.032(8) -0.018(9)

loop_
_atom_type_symbol
_atom_type_description
_atom_type_scat_dispersion_real
_atom_type_scat_dispersion_imag
_atom_type_scat_source
C C 0.0033 0.0016 'International Tables Vol C Tables 4.2.6.8 and 6.1.1.4'
F F 0.0171 0.0103 'International Tables Vol C Tables 4.2.6.8 and 6.1.1.4'

loop_
_geom_angle_atom_site_label_1
_geom_angle_atom_site_label_2
_geom_angle_atom_site_label_3
_geom_angle
C6 C1 C10 118.4(10)
C6 C1 C2 121.7(11)
C10 C1 C2 114.7(11)
C13 C2 C3 120.6(11)
C13 C2 C1 118.3(11)
C3 C2 C1 118.3(12)
C4 C3 C16 117.6(10)
C4 C3 C2 121.6(11)
C16 C3 C2 115.7(11)
C19 C4 C3 120.4(11)
C19 C4 C5 114.0(11)
C3 C4 C5 121.2(11)
C22 C5 C6 119.7(12)
C22 C5 C4 119.7(11)
C6 C5 C4 115.3(11)
C1 C6 C7 123.3(11)
C1 C6 C5 121.6(11)
C7 C6 C5 111.8(12)
C24 C7 C6 127.4(11)
C24 C7 C8 105.8(11)
C6 C7 C8 116.5(12)
C9 C8 C26 119.5(12)
C9 C8 C7 122.0(11)
C26 C8 C7 111.1(11)
C29 C9 C8 124.2(12)
C29 C9 C10 109.2(10)
C8 C9 C10 119.4(12)
C9 C10 C1 118.6(10)
C9 C10 C11 109.5(10)
C1 C10 C11 121.9(10)
C12 C11 C10 121.9(11)
C12 C11 C30 124.4(11)
C10 C11 C30 106.1(10)
C11 C12 C13 118.4(11)
C11 C12 C33 124.6(11)
C13 C12 C33 111.6(9)
C2 C13 C14 120.9(11)
C2 C13 C12 124.4(10)
C14 C13 C12 108.3(11)
C15 C14 C13 121.8(12)
C15 C14 C34 119.6(10)
C13 C14 C34 109.5(10)
C14 C15 C37 119.5(11)
C14 C15 C16 118.1(10)
C37 C15 C16 113.2(11)
C15 C16 C17 107.0(10)
C15 C16 C3 122.5(10)
C17 C16 C3 121.1(11)
C18 C17 C16 117.8(11)
C18 C17 C38 127.4(11)
C16 C17 C38 109.0(10)
C17 C18 C19 122.3(10)
C17 C18 C41 117.5(10)
C19 C18 C41 112.1(10)
C4 C19 C20 125.4(11)
C4 C19 C18 120.3(11)
C20 C19 C18 106.6(10)
C42 C20 C19 113.4(12)
C42 C20 C21 118.5(10)
C19 C20 C21 119.4(11)
C45 C21 C20 121.7(10)
C45 C21 C22 112.6(10)
C20 C21 C22 117.5(11)
C5 C22 C23 124.3(11)
C5 C22 C21 122.7(12)
C23 C22 C21 104.9(11)
C24 C23 C22 116.2(11)
C24 C23 C46 123.5(10)
C22 C23 C46 111.9(10)
C7 C24 C23 120.0(11)
C7 C24 C25 112.3(10)
C23 C24 C25 123.3(11)
C24 C25 C26 101.4(10)
C24 C25 C48 109.2(9)
C26 C25 C48 111.0(10)
C24 C25 C85 113.6(9)
C26 C25 C85 113.1(9)
C48 C25 C85 108.4(10)
C8 C26 C27 118.4(11)
C8 C26 C25 107.2(11)
C27 C26 C25 127.8(12)
C28 C27 C26 118.8(11)
C28 C27 C50 122.1(10)
C26 C27 C50 117.5(10)
C27 C28 C29 121.3(11)
C27 C28 C53 121.9(11)
C29 C28 C53 114.7(10)
C9 C29 C28 116.9(11)
C9 C29 C30 113.0(10)
C28 C29 C30 126.5(10)
C29 C30 C31 109.9(10)
C29 C30 C11 100.3(10)
C31 C30 C11 105.5(9)
C29 C30 C87 111.6(9)
C31 C30 C87 115.8(11)
C11 C30 C87 112.4(10)
C54 C31 C32 119.2(10)
C54 C31 C30 115.0(11)
C32 C31 C30 123.2(10)
C57 C32 C31 119.7(9)
C57 C32 C33 123.2(9)
C31 C32 C33 116.7(9)
C12 C33 C89 118.8(10)
C12 C33 C34 101.0(9)
C89 C33 C34 110.1(10)
C12 C33 C32 107.0(9)
C89 C33 C32 112.5(9)
C34 C33 C32 106.2(8)
C35 C34 C14 119.7(10)
C35 C34 C33 123.5(10)
C14 C34 C33 108.4(9)
C34 C35 C58 124.9(9)
C34 C35 C36 116.3(11)
C58 C35 C36 111.7(9)
C37 C36 C60 124.8(12)
C37 C36 C35 122.3(10)
C60 C36 C35 104.6(10)
C36 C37 C15 120.6(11)
C36 C37 C38 121.1(11)
C15 C37 C38 107.3(11)
C37 C38 C17 102.8(9)
C37 C38 C39 111.7(10)
C17 C38 C39 106.9(10)
C37 C38 C91 111.1(10)
C17 C38 C91 113.9(10)
C39 C38 C91 110.3(9)
C61 C39 C40 120.5(11)
C61 C39 C38 119.2(12)
C40 C39 C38 118.1(11)
C39 C40 C64 117.3(12)
C39 C40 C41 124.5(11)
C64 C40 C41 116.7(12)
C40 C41 C18 110.3(10)
C40 C41 C42 110.5(10)
C18 C41 C42 99.7(8)
C40 C41 C93 118.4(10)
C18 C41 C93 110.7(9)
C42 C41 C93 105.4(10)
C43 C42 C20 119.9(11)
C43 C42 C41 126.1(12)
C20 C42 C41 106.5(9)
C42 C43 C65 118.7(13)
C42 C43 C44 120.3(12)
C65 C43 C44 116.9(12)
C45 C44 C68 117.7(9)
C45 C44 C43 118.8(11)
C68 C44 C43 117.5(11)
C21 C45 C44 119.3(11)
C21 C45 C46 107.9(10)
C44 C45 C46 126.0(10)
C95 C46 C23 119.2(10)
C95 C46 C47 110.3(10)
C23 C46 C47 108.2(9)
C95 C46 C45 108.5(9)
C23 C46 C45 100.5(9)
C47 C46 C45 109.6(9)
C48 C47 C69 118.9(12)
C48 C47 C46 123.1(10)
C69 C47 C46 116.0(10)
C47 C48 C49 119.2(11)
C47 C48 C25 121.2(11)
C49 C48 C25 116.0(10)
C71 C49 C48 119.0(10)
C71 C49 C50 109.7(10)
C48 C49 C50 127.1(10)
C51 C50 C97 114.7(9)
C51 C50 C27 108.6(9)
C97 C50 C27 110.6(9)
C51 C50 C49 98.3(9)
C97 C50 C49 115.3(10)
C27 C50 C49 108.5(9)
C52 C51 C72 118.9(11)
C52 C51 C50 123.3(10)
C72 C51 C50 113.0(10)
C75 C52 C51 117.7(10)
C75 C52 C53 112.3(11)
C51 C52 C53 124.3(11)
C52 C53 C54 101.3(9)
C52 C53 C28 108.4(10)
C54 C53 C28 109.4(9)
C52 C53 C99 115.7(9)
C54 C53 C99 109.0(9)
C28 C53 C99 112.4(9)
C31 C54 C55 118.3(10)
C31 C54 C53 127.6(10)
C55 C54 C53 111.5(10)
C56 C55 C54 124.4(10)
C56 C55 C75 123.3(9)
C54 C55 C75 104.9(10)
C55 C56 C57 119.8(9)
C55 C56 C77 117.9(10)
C57 C56 C77 122.0(9)
C32 C57 C56 118.1(9)
C32 C57 C58 120.3(9)
C56 C57 C58 119.9(9)
C35 C58 C59 102.1(10)
C35 C58 C101 116.6(10)
C59 C58 C101 107.8(8)
C35 C58 C57 109.9(9)
C59 C58 C57 107.7(9)
C101 C58 C57 111.9(9)
C78 C59 C60 120.9(11)
C78 C59 C58 124.3(10)
C60 C59 C58 108.1(10)
C36 C60 C59 112.5(9)
C36 C60 C61 118.4(12)
C59 C60 C61 123.4(11)
C39 C61 C60 120.7(11)
C39 C61 C62 120.8(12)
C60 C61 C62 113.9(10)
C63 C62 C79 116.9(10)
C63 C62 C61 117.7(11)
C79 C62 C61 120.7(11)
C62 C63 C64 120.3(12)
C62 C63 C82 123.2(11)
C64 C63 C82 112.6(11)
C63 C64 C40 123.0(13)
C63 C64 C65 107.7(11)
C40 C64 C65 124.5(12)
C43 C65 C66 123.9(12)
C43 C65 C64 116.1(11)
C66 C65 C64 107.4(11)
C67 C66 C65 118.8(12)
C67 C66 C82 123.0(11)
C65 C66 C82 109.8(11)
C66 C67 C68 120.4(11)
C66 C67 C84 124.3(12)
C68 C67 C84 109.7(10)
C67 C68 C44 122.5(10)
C67 C68 C69 109.8(10)
C44 C68 C69 118.1(10)
C70 C69 C47 121.5(10)
C70 C69 C68 107.3(11)
C47 C69 C68 126.6(11)
C71 C70 C69 117.7(11)
C71 C70 C84 124.1(11)
C69 C70 C84 111.7(10)
C49 C71 C70 123.3(12)
C49 C71 C72 111.1(10)
C70 C71 C72 118.2(10)
C73 C72 C51 121.8(10)
C73 C72 C71 121.8(10)
C51 C72 C71 105.0(10)
C74 C73 C83 121.5(10)
C74 C73 C72 117.5(10)
C83 C73 C72 117.7(11)
C73 C74 C76 120.3(10)
C73 C74 C75 119.5(10)
C76 C74 C75 116.1(10)
C52 C75 C74 124.1(11)
C52 C75 C55 107.6(9)
C74 C75 C55 117.5(9)
C80 C76 C74 117.9(11)
C80 C76 C77 111.4(9)
C74 C76 C77 126.3(9)
C78 C77 C103 120.6(9)
C78 C77 C76 101.2(8)
C103 C77 C76 110.5(9)
C78 C77 C56 108.2(9)
C103 C77 C56 108.8(9)
C76 C77 C56 106.7(8)
C59 C78 C79 119.8(10)
C59 C78 C77 124.2(10)
C79 C78 C77 108.7(9)
C62 C79 C78 121.1(10)
C62 C79 C80 119.0(12)
C78 C79 C80 110.2(10)
C81 C80 C76 123.7(11)
C81 C80 C79 123.7(10)
C76 C80 C79 107.0(11)
C80 C81 C83 118.4(10)
C80 C81 C82 115.4(10)
C83 C81 C82 125.1(12)
C63 C82 C81 110.1(10)
C63 C82 C105 109.4(9)
C81 C82 C105 113.1(9)
C63 C82 C66 101.1(9)
C81 C82 C66 108.4(10)
C105 C82 C66 114.1(10)
C73 C83 C81 117.8(11)
C73 C83 C84 121.4(10)
C81 C83 C84 118.7(10)
C70 C84 C67 100.8(9)
C70 C84 C107 110.3(10)
C67 C84 C107 117.6(10)
C70 C84 C83 109.2(9)
C67 C84 C83 110.1(10)
C107 C84 C83 108.5(9)
F5 C85 F4 108.5(10)
F5 C85 C86 108.0(10)
F4 C85 C86 104.0(11)
F5 C85 C25 113.5(11)
F4 C85 C25 106.8(9)
C86 C85 C25 115.5(10)
F2 C86 F3 110.7(11)
F2 C86 F1 108.5(11)
F3 C86 F1 108.1(11)
F2 C86 C85 110.3(11)
F3 C86 C85 108.1(11)
F1 C86 C85 111.2(10)
F10 C87 F9 108.8(10)
F10 C87 C88 106.9(10)
F9 C87 C88 101.9(9)
F10 C87 C30 112.6(9)
F9 C87 C30 107.7(10)
C88 C87 C30 118.2(10)
F8 C88 F7 111.3(11)
F8 C88 F6 107.8(11)
F7 C88 F6 104.1(12)
F8 C88 C87 112.4(12)
F7 C88 C87 113.9(10)
F6 C88 C87 106.7(10)
F15 C89 F14 107.7(10)
F15 C89 C33 109.6(11)
F14 C89 C33 113.3(10)
F15 C89 C90 105.6(10)
F14 C89 C90 105.0(11)
C33 C89 C90 115.1(10)
F13 C90 F12 108.4(10)
F13 C90 F11 108.6(11)
F12 C90 F11 108.0(10)
F13 C90 C89 110.3(10)
F12 C90 C89 110.7(11)
F11 C90 C89 110.8(10)
F20 C91 F19 107.3(10)
F20 C91 C92 107.7(11)
F19 C91 C92 106.8(9)
F20 C91 C38 110.5(10)
F19 C91 C38 107.8(9)
C92 C91 C38 116.2(10)
F18 C92 F17 108.0(12)
F18 C92 F16 109.5(13)
F17 C92 F16 110.5(13)
F18 C92 C91 109.5(12)
F17 C92 C91 109.0(12)
F16 C92 C91 110.2(12)
F25 C93 F24 109.9(11)
F25 C93 C94 110.2(11)
F24 C93 C94 105.7(12)
F25 C93 C41 110.2(11)
F24 C93 C41 105.4(10)
C94 C93 C41 115.1(10)
F23 C94 F22 109.1(12)
F23 C94 F21 107.4(12)
F22 C94 F21 109.1(10)
F23 C94 C93 110.0(11)
F22 C94 C93 108.1(11)
F21 C94 C93 113.1(12)
F30 C95 F29 103.4(10)
F30 C95 C96 106.1(10)
F29 C95 C96 106.5(9)
F30 C95 C46 112.0(10)
F29 C95 C46 109.4(9)
C96 C95 C46 118.3(11)
F27 C96 F28 106.4(9)
F27 C96 F26 107.0(11)
F28 C96 F26 107.5(10)
F27 C96 C95 111.6(10)
F28 C96 C95 112.6(11)
F26 C96 C95 111.4(10)
F35 C97 F34 109.0(9)
F35 C97 C50 110.2(11)
F34 C97 C50 111.1(9)
F35 C97 C98 103.1(10)
F34 C97 C98 105.5(11)
C50 C97 C98 117.5(10)
F33 C98 F32 108.4(10)
F33 C98 F31 108.8(11)
F32 C98 F31 106.1(12)
F33 C98 C97 111.2(12)
F32 C98 C97 111.6(11)
F31 C98 C97 110.7(10)
F40 C99 F39 109.8(10)
F40 C99 C53 111.1(9)
F39 C99 C53 110.5(10)
F40 C99 C100 103.5(11)
F39 C99 C100 106.3(9)
C53 C99 C100 115.4(10)
F38 C100 F37 111.2(12)
F38 C100 F36 108.9(11)
F37 C100 F36 108.5(12)
F38 C100 C99 109.9(12)
F37 C100 C99 108.4(10)
F36 C100 C99 109.9(12)
F45 C101 F44 105.7(9)
F45 C101 C102 106.6(10)
F44 C101 C102 101.7(9)
F45 C101 C58 114.5(9)
F44 C101 C58 111.8(9)
C102 C101 C58 115.4(10)
F42 C102 F41 105.7(10)
F42 C102 F43 108.4(11)
F41 C102 F43 106.3(11)
F42 C102 C101 111.7(11)
F41 C102 C101 110.9(11)
F43 C102 C101 113.4(10)
F50 C103 F49 106.9(9)
F50 C103 C77 110.5(10)
F49 C103 C77 111.5(10)
F50 C103 C104 105.0(10)
F49 C103 C104 106.8(10)
C77 C103 C104 115.5(9)
F48 C104 F46 104.9(10)
F48 C104 F47 107.0(11)
F46 C104 F47 108.2(10)
F48 C104 C103 113.4(10)
F46 C104 C103 112.3(11)
F47 C104 C103 110.7(10)
F55 C105 F54 103.5(10)
F55 C105 C106 109.2(10)
F54 C105 C106 103.0(9)
F55 C105 C82 112.6(9)
F54 C105 C82 105.3(9)
C106 C105 C82 121.2(10)
F53 C106 F52 110.6(11)
F53 C106 F51 104.5(11)
F52 C106 F51 104.0(11)
F53 C106 C105 115.1(11)
F52 C106 C105 113.5(10)
F51 C106 C105 108.0(11)
F60 C107 F59 108.8(11)
F60 C107 C84 109.6(11)
F59 C107 C84 111.5(11)
F60 C107 C108 103.3(11)
F59 C107 C108 104.9(12)
C84 C107 C108 118.1(10)
F58 C108 F56 108.5(15)
F58 C108 F57 105.6(19)
F56 C108 F57 108.4(14)
F58 C108 C107 112.2(14)
F56 C108 C107 111.6(13)
F57 C108 C107 110.2(14)

loop_
_geom_bond_atom_site_label_1
_geom_bond_atom_site_label_2
_geom_bond_distance
F1 C86 1.331(15)
F2 C86 1.304(18)
F3 C86 1.309(15)
F4 C85 1.386(16)
F5 C85 1.290(14)
F6 C88 1.378(18)
F7 C88 1.336(15)
F8 C88 1.265(15)
F9 C87 1.338(14)
F10 C87 1.301(13)
F11 C90 1.347(15)
F12 C90 1.341(15)
F13 C90 1.322(14)
F14 C89 1.338(15)
F15 C89 1.333(13)
F16 C92 1.34(2)
F17 C92 1.322(16)
F18 C92 1.321(15)
F19 C91 1.396(13)
F20 C91 1.351(15)
F21 C94 1.350(18)
F22 C94 1.338(15)
F23 C94 1.303(16)
F24 C93 1.354(17)
F25 C93 1.301(17)
F26 C96 1.331(14)
F27 C96 1.323(15)
F28 C96 1.325(14)
F29 C95 1.384(14)
F30 C95 1.343(14)
F31 C98 1.370(17)
F32 C98 1.362(15)
F33 C98 1.304(15)
F34 C97 1.347(14)
F35 C97 1.308(15)
F36 C100 1.373(17)
F37 C100 1.314(16)
F38 C100 1.265(16)
F39 C99 1.348(14)
F40 C99 1.306(13)
F41 C102 1.330(16)
F42 C102 1.330(16)
F43 C102 1.338(15)
F44 C101 1.383(13)
F45 C101 1.342(13)
F46 C104 1.335(15)
F47 C104 1.336(14)
F48 C104 1.299(15)
F49 C103 1.337(15)
F50 C103 1.325(14)
F51 C106 1.358(17)
F52 C106 1.328(16)
F53 C106 1.300(13)
F54 C105 1.405(15)
F55 C105 1.327(13)
F56 C108 1.293(17)
F57 C108 1.30(2)
F58 C108 1.172(19)
F59 C107 1.345(15)
F60 C107 1.328(16)
C1 C6 1.396(18)
C1 C10 1.456(17)
C1 C2 1.485(16)
C2 C13 1.381(18)
C2 C3 1.462(17)
C3 C4 1.410(17)
C3 C16 1.439(16)
C4 C19 1.401(16)
C4 C5 1.530(18)
C5 C22 1.355(19)
C5 C6 1.517(18)
C6 C7 1.403(18)
C7 C24 1.375(17)
C7 C8 1.463(18)
C8 C9 1.374(17)
C8 C26 1.396(18)
C9 C29 1.345(17)
C9 C10 1.448(17)
C10 C11 1.471(17)
C11 C12 1.276(16)
C11 C30 1.584(18)
C12 C13 1.463(17)
C12 C33 1.502(17)
C13 C14 1.401(17)
C14 C15 1.384(17)
C14 C34 1.472(17)
C15 C37 1.393(17)
C15 C16 1.417(17)
C16 C17 1.438(16)
C17 C18 1.361(17)
C17 C38 1.534(18)
C18 C19 1.406(17)
C18 C41 1.530(16)
C19 C20 1.401(17)
C20 C42 1.399(17)
C20 C21 1.409(17)
C21 C45 1.383(17)
C21 C22 1.462(16)
C22 C23 1.448(18)
C23 C24 1.382(16)
C23 C46 1.521(16)
C24 C25 1.511(17)
C25 C26 1.520(19)
C25 C48 1.568(16)
C25 C85 1.599(19)
C26 C27 1.409(18)
C27 C28 1.409(16)
C27 C50 1.540(17)
C28 C29 1.409(17)
C28 C53 1.571(17)
C29 C30 1.528(18)
C30 C31 1.558(17)
C30 C87 1.596(16)
C31 C54 1.383(17)
C31 C32 1.463(16)
C32 C57 1.395(15)
C32 C33 1.562(16)
C33 C89 1.516(18)
C33 C34 1.559(15)
C34 C35 1.352(16)
C35 C58 1.451(17)
C35 C36 1.498(16)
C36 C37 1.302(18)
C36 C60 1.408(16)
C37 C38 1.529(17)
C38 C39 1.564(18)
C38 C91 1.605(16)
C39 C61 1.387(18)
C39 C40 1.412(19)
C40 C64 1.419(18)
C40 C41 1.502(18)
C41 C42 1.577(17)
C41 C93 1.609(17)
C42 C43 1.378(18)
C43 C65 1.405(19)
C43 C44 1.440(19)
C44 C45 1.388(17)
C44 C68 1.436(17)
C45 C46 1.574(17)
C46 C95 1.517(18)
C46 C47 1.554(17)
C47 C48 1.389(17)
C47 C69 1.405(18)
C48 C49 1.419(18)
C49 C71 1.358(16)
C49 C50 1.579(17)
C50 C51 1.482(18)
C50 C97 1.539(16)
C51 C52 1.411(17)
C51 C72 1.446(15)
C52 C75 1.393(16)
C52 C53 1.477(16)
C53 C54 1.529(16)
C53 C99 1.603(17)
C54 C55 1.409(15)
C55 C56 1.309(16)
C55 C75 1.540(16)
C56 C57 1.449(16)
C56 C77 1.585(14)
C57 C58 1.572(14)
C58 C59 1.554(15)
C58 C101 1.560(19)
C59 C78 1.350(16)
C59 C60 1.414(17)
C60 C61 1.463(18)
C61 C62 1.467(16)
C62 C63 1.382(16)
C62 C79 1.421(17)
C63 C64 1.382(18)
C63 C82 1.514(18)
C64 C65 1.54(2)
C65 C66 1.410(17)
C66 C67 1.361(19)
C66 C82 1.571(19)
C67 C68 1.384(17)
C67 C84 1.522(17)
C68 C69 1.456(16)
C69 C70 1.384(17)
C70 C71 1.366(16)
C70 C84 1.513(16)
C71 C72 1.446(17)
C72 C73 1.444(16)
C73 C74 1.383(17)
C73 C83 1.418(17)
C74 C76 1.407(16)
C74 C75 1.430(15)
C76 C80 1.396(15)
C76 C77 1.531(17)
C77 C78 1.508(14)
C77 C103 1.528(17)
C78 C79 1.434(18)
C79 C80 1.442(17)
C80 C81 1.368(17)
C81 C83 1.448(17)
C81 C82 1.527(16)
C82 C105 1.544(15)
C83 C84 1.554(17)
C84 C107 1.548(16)
C85 C86 1.567(17)
C87 C88 1.554(18)
C89 C90 1.580(19)
C91 C92 1.55(2)
C93 C94 1.559(18)
C95 C96 1.508(18)
C97 C98 1.542(19)
C99 C100 1.61(2)
C101 C102 1.532(18)
C103 C104 1.532(17)
C105 C106 1.486(18)
C107 C108 1.56(2)
